data_7055543
loop_
_publ_author_name
'Davila, Ruben'
'Farias, Nicolas'
'Carolina Sa\~nudo, E.'
'Vega, Andr\'es'
'Escuer, Albert'
'Soler, M\'onica'
'Manzur, Jorge'

_publ_section_title
;
 Dinuclear cobalt(iii) and mixed valence trinuclear
 MnIII--MnII--MnIIIcomplexes with a tripodal bridging pyridylaminophenol
 ligand
;
_journal_issue 7
_journal_name_full 'New J. Chem.'
_journal_page_first 6164
_journal_paper_doi 10.1039/C5NJ03670D
_journal_volume 40
_journal_year 2016
_chemical_formula_moiety 'C45 H45 Co2 N4 O6, Cl O4, C4 H10 O'
_chemical_formula_sum 'C49 H55 Cl Co2 N4 O11'
_chemical_formula_weight 1029.28
_space_group_crystal_system monoclinic
_space_group_IT_number 14
_space_group_name_Hall '-P 2yn'
_space_group_name_H-M_alt 'P 1 21/n 1'
_symmetry_space_group_name_Hall '-P 2yn'
_symmetry_space_group_name_H-M 'P 1 21/n 1'
_atom_sites_solution_hydrogens geom
_audit_creation_method SHELXL-2014/7
_audit_update_record
;
2016-04-08 deposited with the CCDC.
2016-05-06 downloaded from the CCDC.
;
_cell_angle_alpha 90
_cell_angle_beta 98.783(2)
_cell_angle_gamma 90
_cell_formula_units_Z 4
_cell_length_a 11.8421(4)
_cell_length_b 25.8186(10)
_cell_length_c 15.2975(6)
_cell_measurement_reflns_used 6324
_cell_measurement_temperature 100(2)
_cell_measurement_theta_max 28.94
_cell_measurement_theta_min 2.57
_cell_volume 4622.3(3)
_computing_cell_refinement APEXII
_computing_data_collection APEXII
_computing_data_reduction APEXII_SAINT
_computing_structure_refinement 'SHELXL-2014/7 (Sheldrick, 2014)'
_computing_structure_solution 'SHELXS-97 (Sheldrick, 2008)'
_diffrn_ambient_temperature 100(2)
_diffrn_measured_fraction_theta_full 0.980
_diffrn_measured_fraction_theta_max 0.944
_diffrn_measurement_device_type 'Bruker Smart APEX II'
_diffrn_measurement_method 'phi and omega scans'
_diffrn_radiation_monochromator graphite
_diffrn_radiation_source 'Mo microsource'
_diffrn_radiation_type MoK\a
_diffrn_radiation_wavelength 0.71073
_diffrn_reflns_av_R_equivalents 0.0604
_diffrn_reflns_av_unetI/netI 0.0744
_diffrn_reflns_Laue_measured_fraction_full 0.980
_diffrn_reflns_Laue_measured_fraction_max 0.944
_diffrn_reflns_limit_h_max 9
_diffrn_reflns_limit_h_min -16
_diffrn_reflns_limit_k_max 35
_diffrn_reflns_limit_k_min -35
_diffrn_reflns_limit_l_max 20
_diffrn_reflns_limit_l_min -20
_diffrn_reflns_number 37112
_diffrn_reflns_point_group_measured_fraction_full 0.980
_diffrn_reflns_point_group_measured_fraction_max 0.944
_diffrn_reflns_theta_full 25.242
_diffrn_reflns_theta_max 29.343
_diffrn_reflns_theta_min 1.911
_exptl_absorpt_coefficient_mu 0.842
_exptl_absorpt_correction_T_max 0.921
_exptl_absorpt_correction_T_min 0.819
_exptl_absorpt_correction_type multi-scan
_exptl_absorpt_process_details SADABS
_exptl_crystal_colour BROWN
_exptl_crystal_density_diffrn 1.479
_exptl_crystal_description BLOCK
_exptl_crystal_F_000 1944
_exptl_crystal_preparation 'Magnetic properties'
_exptl_crystal_size_max 0.250
_exptl_crystal_size_mid 0.220
_exptl_crystal_size_min 0.100
_refine_diff_density_max 0.933
_refine_diff_density_min -1.117
_refine_diff_density_rms 0.253
_refine_ls_extinction_method none
_refine_ls_goodness_of_fit_ref 1.102
_refine_ls_hydrogen_treatment constr
_refine_ls_matrix_type full
_refine_ls_number_parameters 610
_refine_ls_number_reflns 12000
_refine_ls_number_restraints 0
_refine_ls_restrained_S_all 1.102
_refine_ls_R_factor_all 0.0895
_refine_ls_R_factor_gt 0.0534
_refine_ls_shift/su_max 0.000
_refine_ls_shift/su_mean 0.000
_refine_ls_structure_factor_coef Fsqd
_refine_ls_weighting_details 'w=1/[\s^2^(Fo^2^)+(0.0907P)^2^+0.5400P] where P=(Fo^2^+2Fc^2^)/3'
_refine_ls_weighting_scheme calc
_refine_ls_wR_factor_gt 0.1394
_refine_ls_wR_factor_ref 0.1754
_reflns_Friedel_coverage 0.000
_reflns_number_gt 8349
_reflns_number_total 12000
_reflns_threshold_expression 'I > 2\s(I)'
_cod_data_source_file c5nj03670d2.cif
_cod_data_source_block 959RD099_0m
_cod_depositor_comments 'Adding full bibliography for 7055543--7055544.cif.'
_cod_database_code 7055543
_shelx_shelxl_version_number 2014/7
_shelx_space_group_comment
;
The symmetry employed for this shelxl refinement is uniquely defined
by the following loop, which should always be used as a source of
symmetry information in preference to the above space-group names.
They are only intended as comments.
;
_shelx_estimated_absorpt_t_min 0.819
_shelx_estimated_absorpt_t_max 0.921

loop_
_space_group_symop_operation_xyz
'x, y, z'
'-x+1/2, y+1/2, -z+1/2'
'-x, -y, -z'
'x-1/2, -y-1/2, z-1/2'

loop_
_atom_site_label
_atom_site_type_symbol
_atom_site_fract_x
_atom_site_fract_y
_atom_site_fract_z
_atom_site_U_iso_or_equiv
_atom_site_adp_type
_atom_site_occupancy
_atom_site_site_symmetry_order
_atom_site_calc_flag
_atom_site_refinement_flags_posn
_atom_site_refinement_flags_adp
Co1 Co 0.43221(4) 0.14448(2) 0.48063(3) 0.01126(11) Uani 1 1 d . .
Co2 Co 0.37077(4) 0.07951(2) 0.62560(3) 0.01221(11) Uani 1 1 d . .
O1 O 0.2888(2) 0.01785(8) 0.61651(15) 0.0188(5) Uani 1 1 d . .
O2 O 0.45197(19) 0.14393(7) 0.61232(14) 0.0131(4) Uani 1 1 d . .
O3 O 0.32545(18) 0.19849(8) 0.47426(14) 0.0145(5) Uani 1 1 d . .
O4 O 0.31976(18) 0.09493(8) 0.50199(14) 0.0138(4) Uani 1 1 d . .
O5 O 0.50212(19) 0.04146(8) 0.60002(15) 0.0152(5) Uani 1 1 d . .
O6 O 0.55142(18) 0.09207(8) 0.49073(15) 0.0149(5) Uani 1 1 d . .
O7 O 0.5237(2) 0.89533(10) 0.99690(17) 0.0333(7) Uani 1 1 d . .
O8 O 0.6355(3) 0.90643(13) 0.88365(18) 0.0434(8) Uani 1 1 d . .
O9 O 0.7118(2) 0.86457(11) 1.01559(18) 0.0379(7) Uani 1 1 d . .
O10 O 0.5714(3) 0.82381(12) 0.9131(2) 0.0514(9) Uani 1 1 d . .
N1 N 0.4226(2) 0.07067(9) 0.75227(17) 0.0134(5) Uani 1 1 d . .
N2 N 0.2483(2) 0.11935(10) 0.66096(18) 0.0147(5) Uani 1 1 d . .
N3 N 0.4081(2) 0.13274(9) 0.35256(17) 0.0115(5) Uani 1 1 d . .
N4 N 0.5522(2) 0.19042(9) 0.46050(17) 0.0137(5) Uani 1 1 d . .
Cl1 Cl 0.60980(9) 0.87235(4) 0.95232(6) 0.0305(2) Uani 1 1 d . .
C1 C 0.2942(3) -0.02113(12) 0.6742(2) 0.0160(7) Uani 1 1 d . .
C2 C 0.2177(3) -0.06233(12) 0.6546(2) 0.0186(7) Uani 1 1 d . .
H2 H 0.1692 -0.0631 0.5992 0.022 Uiso 1 1 calc R U
C3 C 0.2115(3) -0.10206(12) 0.7148(2) 0.0199(7) Uani 1 1 d . .
H3 H 0.1580 -0.1292 0.6999 0.024 Uiso 1 1 calc R U
C4 C 0.2817(3) -0.10306(12) 0.7963(2) 0.0190(7) Uani 1 1 d . .
C5 C 0.3599(3) -0.06308(12) 0.8144(2) 0.0177(7) Uani 1 1 d . .
H5 H 0.4087 -0.0628 0.8698 0.021 Uiso 1 1 calc R U
C6 C 0.3700(3) -0.02295(12) 0.7541(2) 0.0153(6) Uani 1 1 d . .
C7 C 0.4621(3) 0.01658(11) 0.7764(2) 0.0157(6) Uani 1 1 d . .
H7A H 0.5267 0.0079 0.7449 0.019 Uiso 1 1 calc R U
H7B H 0.4904 0.0151 0.8407 0.019 Uiso 1 1 calc R U
C8 C 0.2736(3) -0.14526(13) 0.8636(2) 0.0259(8) Uani 1 1 d . .
H8A H 0.2114 -0.1373 0.8969 0.039 Uiso 1 1 calc R U
H8B H 0.3458 -0.1474 0.9043 0.039 Uiso 1 1 calc R U
H8C H 0.2583 -0.1785 0.8331 0.039 Uiso 1 1 calc R U
C9 C 0.5229(3) 0.10548(11) 0.7809(2) 0.0150(6) Uani 1 1 d . .
H9A H 0.5497 0.1000 0.8448 0.018 Uiso 1 1 calc R U
H9B H 0.5860 0.0956 0.7486 0.018 Uiso 1 1 calc R U
C10 C 0.4969(3) 0.16182(12) 0.7653(2) 0.0149(6) Uani 1 1 d . .
C11 C 0.5139(3) 0.19714(12) 0.8347(2) 0.0180(7) Uani 1 1 d . .
H11 H 0.5378 0.1848 0.8931 0.022 Uiso 1 1 calc R U
C12 C 0.4969(3) 0.25001(12) 0.8210(2) 0.0181(7) Uani 1 1 d . .
C13 C 0.4572(3) 0.26648(13) 0.7358(2) 0.0212(7) Uani 1 1 d . .
H13 H 0.4440 0.3024 0.7252 0.025 Uiso 1 1 calc R U
C14 C 0.4362(3) 0.23214(12) 0.6653(2) 0.0184(7) Uani 1 1 d . .
H14 H 0.4058 0.2444 0.6080 0.022 Uiso 1 1 calc R U
C15 C 0.4601(3) 0.17923(11) 0.6790(2) 0.0141(6) Uani 1 1 d . .
C16 C 0.5219(3) 0.28763(14) 0.8968(2) 0.0253(8) Uani 1 1 d . .
H16A H 0.5318 0.3224 0.8736 0.038 Uiso 1 1 calc R U
H16B H 0.5920 0.2771 0.9353 0.038 Uiso 1 1 calc R U
H16C H 0.4581 0.2878 0.9307 0.038 Uiso 1 1 calc R U
C17 C 0.3249(3) 0.08296(12) 0.8017(2) 0.0162(6) Uani 1 1 d . .
H17A H 0.2863 0.0504 0.8146 0.019 Uiso 1 1 calc R U
H17B H 0.3548 0.0998 0.8586 0.019 Uiso 1 1 calc R U
C18 C 0.2413(3) 0.11785(11) 0.7485(2) 0.0143(6) Uani 1 1 d . .
C19 C 0.1602(3) 0.14600(12) 0.7837(2) 0.0189(7) Uani 1 1 d . .
H19 H 0.1555 0.1438 0.8450 0.023 Uiso 1 1 calc R U
C20 C 0.0860(3) 0.17746(13) 0.7291(2) 0.0205(7) Uani 1 1 d . .
H20 H 0.0287 0.1967 0.7519 0.025 Uiso 1 1 calc R U
C21 C 0.0966(3) 0.18045(13) 0.6409(2) 0.0223(7) Uani 1 1 d . .
H21 H 0.0483 0.2029 0.6026 0.027 Uiso 1 1 calc R U
C22 C 0.1777(3) 0.15079(12) 0.6081(2) 0.0182(7) Uani 1 1 d . .
H22 H 0.1838 0.1527 0.5469 0.022 Uiso 1 1 calc R U
C23 C 0.3226(3) 0.23471(11) 0.4108(2) 0.0151(6) Uani 1 1 d . .
C24 C 0.3206(3) 0.28757(12) 0.4310(2) 0.0188(7) Uani 1 1 d . .
H24 H 0.3257 0.2985 0.4908 0.023 Uiso 1 1 calc R U
C25 C 0.3112(3) 0.32409(12) 0.3628(2) 0.0222(7) Uani 1 1 d . .
H25 H 0.3097 0.3599 0.3771 0.027 Uiso 1 1 calc R U
C26 C 0.3041(3) 0.30962(12) 0.2751(2) 0.0176(7) Uani 1 1 d . .
C27 C 0.3084(3) 0.25692(11) 0.2558(2) 0.0162(6) Uani 1 1 d . .
H27 H 0.3055 0.2462 0.1961 0.019 Uiso 1 1 calc R U
C28 C 0.3168(3) 0.21993(11) 0.3220(2) 0.0144(6) Uani 1 1 d . .
C29 C 0.3093(3) 0.16321(11) 0.3036(2) 0.0140(6) Uani 1 1 d . .
H29A H 0.3063 0.1576 0.2393 0.017 Uiso 1 1 calc R U
H29B H 0.2372 0.1498 0.3203 0.017 Uiso 1 1 calc R U
C30 C 0.2894(3) 0.34960(12) 0.2009(2) 0.0236(8) Uani 1 1 d . .
H30A H 0.2098 0.3497 0.1717 0.035 Uiso 1 1 calc R U
H30B H 0.3395 0.3408 0.1577 0.035 Uiso 1 1 calc R U
H30C H 0.3095 0.3840 0.2256 0.035 Uiso 1 1 calc R U
C31 C 0.3856(3) 0.07618(11) 0.3315(2) 0.0151(6) Uani 1 1 d . .
H31A H 0.3833 0.0708 0.2672 0.018 Uiso 1 1 calc R U
H31B H 0.4498 0.0554 0.3626 0.018 Uiso 1 1 calc R U
C32 C 0.2763(3) 0.05694(11) 0.3575(2) 0.0145(6) Uani 1 1 d . .
C33 C 0.2491(3) 0.06654(11) 0.4412(2) 0.0141(6) Uani 1 1 d . .
C34 C 0.1451(3) 0.04843(12) 0.4626(2) 0.0173(7) Uani 1 1 d . .
H34 H 0.1240 0.0562 0.5186 0.021 Uiso 1 1 calc R U
C35 C 0.0727(3) 0.01899(12) 0.4016(2) 0.0202(7) Uani 1 1 d . .
H35 H 0.0033 0.0062 0.4173 0.024 Uiso 1 1 calc R U
C36 C 0.0997(3) 0.00793(12) 0.3181(2) 0.0201(7) Uani 1 1 d . .
C37 C 0.2003(3) 0.02820(12) 0.2967(2) 0.0176(7) Uani 1 1 d . .
H37 H 0.2185 0.0225 0.2391 0.021 Uiso 1 1 calc R U
C38 C 0.0187(3) -0.02381(15) 0.2539(3) 0.0305(9) Uani 1 1 d . .
H38A H 0.0549 -0.0322 0.2021 0.046 Uiso 1 1 calc R U
H38B H -0.0514 -0.0040 0.2351 0.046 Uiso 1 1 calc R U
H38C H 0.0000 -0.0559 0.2826 0.046 Uiso 1 1 calc R U
C39 C 0.5165(3) 0.14722(11) 0.3198(2) 0.0144(6) Uani 1 1 d . .
H39A H 0.5651 0.1161 0.3188 0.017 Uiso 1 1 calc R U
H39B H 0.4986 0.1606 0.2586 0.017 Uiso 1 1 calc R U
C40 C 0.5799(3) 0.18751(11) 0.3777(2) 0.0150(6) Uani 1 1 d . .
C41 C 0.6670(3) 0.21694(12) 0.3526(2) 0.0176(7) Uani 1 1 d . .
H41 H 0.6846 0.2146 0.2942 0.021 Uiso 1 1 calc R U
C42 C 0.7283(3) 0.24981(12) 0.4134(2) 0.0214(7) Uani 1 1 d . .
H42 H 0.7885 0.2703 0.3973 0.026 Uiso 1 1 calc R U
C43 C 0.7008(3) 0.25257(12) 0.4988(2) 0.0218(7) Uani 1 1 d . .
H43 H 0.7421 0.2748 0.5416 0.026 Uiso 1 1 calc R U
C44 C 0.6121(3) 0.22225(12) 0.5200(2) 0.0183(7) Uani 1 1 d . .
H44 H 0.5932 0.2240 0.5781 0.022 Uiso 1 1 calc R U
C45 C 0.5645(3) 0.05444(11) 0.5437(2) 0.0161(6) Uani 1 1 d . .
H45 H 0.6293 0.0332 0.5409 0.019 Uiso 1 1 calc R U
C1S C 0.1602(5) 0.97294(19) 0.9667(4) 0.0557(14) Uani 1 1 d . .
H1S1 H 0.1135 1.0042 0.9724 0.067 Uiso 1 1 calc R U
H1S2 H 0.1829 0.9729 0.9071 0.067 Uiso 1 1 calc R U
C2S C -0.0005(5) 0.9183(2) 0.9064(4) 0.0667(17) Uani 1 1 d . .
H2S1 H -0.0558 0.9471 0.9046 0.080 Uiso 1 1 calc R U
H2S2 H 0.0288 0.9175 0.8491 0.080 Uiso 1 1 calc R U
C3S C 0.2606(5) 0.9734(2) 1.0335(4) 0.0649(16) Uani 1 1 d . .
H3S1 H 0.2375 0.9715 1.0923 0.097 Uiso 1 1 calc R U
H3S2 H 0.3035 1.0055 1.0286 0.097 Uiso 1 1 calc R U
H3S3 H 0.3089 0.9436 1.0250 0.097 Uiso 1 1 calc R U
C4S C -0.0562(5) 0.8709(3) 0.9186(5) 0.0782(19) Uani 1 1 d . .
H4S1 H -0.0027 0.8421 0.9165 0.117 Uiso 1 1 calc R U
H4S2 H -0.1217 0.8666 0.8716 0.117 Uiso 1 1 calc R U
H4S3 H -0.0828 0.8711 0.9762 0.117 Uiso 1 1 calc R U
O1S O 0.0947(3) 0.92705(14) 0.9784(3) 0.0621(10) Uani 1 1 d . .

loop_
_atom_site_aniso_label
_atom_site_aniso_U_11
_atom_site_aniso_U_22
_atom_site_aniso_U_33
_atom_site_aniso_U_23
_atom_site_aniso_U_13
_atom_site_aniso_U_12
Co1 0.0134(2) 0.01224(19) 0.0085(2) -0.00055(15) 0.00293(17) -0.00016(14)
Co2 0.0148(2) 0.0141(2) 0.0081(2) 0.00017(15) 0.00283(17) -0.00030(15)
O1 0.0244(14) 0.0181(11) 0.0129(12) 0.0035(9) 0.0000(10) -0.0068(9)
O2 0.0177(12) 0.0133(10) 0.0086(11) -0.0014(8) 0.0033(9) -0.0008(8)
O3 0.0163(12) 0.0150(10) 0.0129(12) 0.0007(8) 0.0042(9) 0.0055(8)
O4 0.0154(12) 0.0164(10) 0.0091(11) -0.0006(8) 0.0004(9) -0.0044(8)
O5 0.0185(12) 0.0149(10) 0.0128(12) 0.0011(8) 0.0041(9) 0.0023(8)
O6 0.0165(12) 0.0168(10) 0.0123(12) 0.0008(8) 0.0051(9) 0.0020(8)
O7 0.0417(18) 0.0429(16) 0.0166(14) 0.0010(12) 0.0084(12) 0.0212(13)
O8 0.051(2) 0.063(2) 0.0169(15) 0.0121(14) 0.0083(14) 0.0198(15)
O9 0.0437(19) 0.0479(17) 0.0191(15) -0.0044(12) -0.0051(13) 0.0259(13)
O10 0.062(2) 0.0418(18) 0.045(2) -0.0182(15) -0.0111(17) 0.0192(15)
N1 0.0142(14) 0.0144(12) 0.0121(14) 0.0002(10) 0.0033(11) -0.0008(9)
N2 0.0121(14) 0.0202(13) 0.0123(14) -0.0006(10) 0.0030(11) -0.0016(10)
N3 0.0139(14) 0.0118(11) 0.0092(13) 0.0006(9) 0.0034(10) 0.0002(9)
N4 0.0170(14) 0.0131(12) 0.0115(14) 0.0022(10) 0.0036(11) 0.0008(9)
Cl1 0.0416(6) 0.0366(5) 0.0123(4) -0.0016(3) 0.0006(4) 0.0214(4)
C1 0.0180(17) 0.0185(15) 0.0131(17) 0.0025(12) 0.0079(13) 0.0004(11)
C2 0.0149(17) 0.0223(16) 0.0174(18) 0.0010(13) -0.0013(13) -0.0009(12)
C3 0.0162(18) 0.0218(16) 0.0221(19) 0.0031(13) 0.0044(14) -0.0032(12)
C4 0.0196(18) 0.0215(16) 0.0178(18) 0.0042(13) 0.0088(14) 0.0009(12)
C5 0.0199(18) 0.0203(15) 0.0135(17) 0.0031(12) 0.0050(14) 0.0044(12)
C6 0.0173(17) 0.0181(15) 0.0113(16) -0.0006(12) 0.0042(13) 0.0009(11)
C7 0.0191(17) 0.0182(15) 0.0100(16) 0.0014(12) 0.0027(13) 0.0022(11)
C8 0.032(2) 0.0251(17) 0.021(2) 0.0073(14) 0.0057(16) -0.0042(14)
C9 0.0132(17) 0.0200(15) 0.0106(16) 0.0023(12) -0.0020(12) -0.0015(11)
C10 0.0135(16) 0.0179(14) 0.0135(17) -0.0018(12) 0.0026(13) -0.0006(11)
C11 0.0184(18) 0.0265(16) 0.0094(16) -0.0051(12) 0.0034(13) -0.0008(12)
C12 0.0174(18) 0.0227(16) 0.0144(17) -0.0064(12) 0.0032(13) 0.0019(12)
C13 0.0229(19) 0.0199(16) 0.0204(19) -0.0046(13) 0.0024(15) 0.0041(13)
C14 0.0236(19) 0.0175(15) 0.0139(17) -0.0008(12) 0.0016(14) 0.0040(12)
C15 0.0149(17) 0.0172(14) 0.0108(16) -0.0046(11) 0.0040(12) -0.0023(11)
C16 0.025(2) 0.0290(18) 0.021(2) -0.0135(14) 0.0004(15) 0.0018(14)
C17 0.0200(18) 0.0198(15) 0.0096(16) -0.0009(12) 0.0051(13) 0.0007(12)
C18 0.0153(17) 0.0164(14) 0.0108(16) -0.0027(11) 0.0011(12) -0.0043(11)
C19 0.0171(18) 0.0267(17) 0.0135(17) -0.0041(13) 0.0040(13) -0.0010(12)
C20 0.0153(18) 0.0280(17) 0.0183(18) -0.0051(14) 0.0030(14) 0.0026(12)
C21 0.0194(19) 0.0286(18) 0.0182(18) -0.0010(14) 0.0008(14) 0.0040(13)
C22 0.0158(18) 0.0274(17) 0.0111(17) 0.0010(13) 0.0015(13) 0.0027(12)
C23 0.0147(17) 0.0159(14) 0.0145(17) 0.0009(12) 0.0011(13) 0.0015(11)
C24 0.0226(19) 0.0191(15) 0.0142(17) -0.0041(12) 0.0012(14) 0.0034(12)
C25 0.0221(19) 0.0154(15) 0.029(2) 0.0001(13) 0.0030(15) 0.0016(12)
C26 0.0148(17) 0.0150(14) 0.0229(19) 0.0040(12) 0.0024(14) 0.0002(11)
C27 0.0178(18) 0.0187(15) 0.0126(16) 0.0026(12) 0.0039(13) 0.0006(11)
C28 0.0170(17) 0.0125(13) 0.0138(16) -0.0008(11) 0.0021(13) 0.0000(11)
C29 0.0149(17) 0.0161(14) 0.0101(16) -0.0002(11) -0.0009(12) 0.0017(11)
C30 0.028(2) 0.0178(16) 0.026(2) 0.0059(14) 0.0078(16) 0.0017(13)
C31 0.0228(18) 0.0119(13) 0.0110(16) -0.0027(11) 0.0041(13) -0.0008(11)
C32 0.0184(17) 0.0134(14) 0.0117(16) 0.0013(11) 0.0024(13) 0.0004(11)
C33 0.0158(17) 0.0141(13) 0.0111(16) -0.0008(11) -0.0023(12) -0.0013(11)
C34 0.0179(18) 0.0192(15) 0.0148(17) 0.0024(12) 0.0023(13) -0.0018(12)
C35 0.0213(19) 0.0217(16) 0.0176(18) 0.0023(13) 0.0028(14) -0.0050(12)
C36 0.0206(18) 0.0177(15) 0.0201(19) 0.0000(13) -0.0026(14) -0.0044(12)
C37 0.0220(19) 0.0172(15) 0.0133(17) -0.0023(12) 0.0012(14) -0.0010(12)
C38 0.030(2) 0.034(2) 0.026(2) -0.0078(16) -0.0007(17) -0.0130(16)
C39 0.0160(17) 0.0175(14) 0.0104(16) -0.0019(11) 0.0045(13) -0.0015(11)
C40 0.0148(17) 0.0146(14) 0.0161(17) 0.0011(12) 0.0039(13) 0.0021(11)
C41 0.0183(18) 0.0171(14) 0.0183(18) 0.0005(12) 0.0054(14) 0.0009(12)
C42 0.0171(18) 0.0181(15) 0.029(2) 0.0053(13) 0.0026(15) -0.0021(12)
C43 0.024(2) 0.0200(16) 0.0205(19) 0.0006(13) -0.0002(15) -0.0071(13)
C44 0.0251(19) 0.0155(14) 0.0148(17) 0.0011(12) 0.0043(14) -0.0029(12)
C45 0.0201(18) 0.0159(14) 0.0125(17) -0.0002(12) 0.0031(13) 0.0024(11)
C1S 0.070(4) 0.046(3) 0.055(3) -0.002(2) 0.019(3) 0.007(2)
C2S 0.058(4) 0.065(4) 0.072(4) 0.008(3) -0.010(3) 0.016(3)
C3S 0.067(4) 0.065(4) 0.059(4) -0.009(3) -0.004(3) -0.004(3)
C4S 0.045(4) 0.086(5) 0.105(6) 0.002(4) 0.013(3) 0.001(3)
O1S 0.057(2) 0.059(2) 0.069(3) 0.013(2) 0.007(2) 0.0083(18)

loop_
_atom_type_symbol
_atom_type_description
_atom_type_scat_dispersion_real
_atom_type_scat_dispersion_imag
_atom_type_scat_source
C C 0.0033 0.0016 'International Tables Vol C Tables 4.2.6.8 and 6.1.1.4'
H H 0.0000 0.0000 'International Tables Vol C Tables 4.2.6.8 and 6.1.1.4'
N N 0.0061 0.0033 'International Tables Vol C Tables 4.2.6.8 and 6.1.1.4'
O O 0.0106 0.0060 'International Tables Vol C Tables 4.2.6.8 and 6.1.1.4'
Cl Cl 0.1484 0.1585 'International Tables Vol C Tables 4.2.6.8 and 6.1.1.4'
Co Co 0.3494 0.9721 'International Tables Vol C Tables 4.2.6.8 and 6.1.1.4'

loop_
_geom_angle_atom_site_label_1
_geom_angle_atom_site_label_2
_geom_angle_atom_site_label_3
_geom_angle
O3 Co1 O4 91.42(9)
O3 Co1 N4 92.41(10)
O4 Co1 N4 176.15(10)
O3 Co1 O6 175.84(10)
O4 Co1 O6 92.12(9)
N4 Co1 O6 84.04(10)
O3 Co1 N3 93.95(10)
O4 Co1 N3 93.93(10)
N4 Co1 N3 86.18(11)
O6 Co1 N3 87.99(10)
O3 Co1 O2 91.83(9)
O4 Co1 O2 78.44(9)
N4 Co1 O2 101.06(10)
O6 Co1 O2 86.73(9)
N3 Co1 O2 170.54(9)
O3 Co1 Co2 102.68(7)
O4 Co1 Co2 40.05(6)
N4 Co1 Co2 138.28(8)
O6 Co1 Co2 78.73(6)
N3 Co1 Co2 130.29(7)
O2 Co1 Co2 40.75(6)
O1 Co2 N2 94.09(11)
O1 Co2 O5 88.67(10)
N2 Co2 O5 174.80(11)
O1 Co2 O4 91.23(9)
N2 Co2 O4 91.63(10)
O5 Co2 O4 92.72(9)
O1 Co2 O2 169.83(10)
N2 Co2 O2 88.76(10)
O5 Co2 O2 89.29(9)
O4 Co2 O2 78.92(9)
O1 Co2 N1 93.18(10)
N2 Co2 N1 85.41(11)
O5 Co2 N1 90.03(10)
O4 Co2 N1 174.85(10)
O2 Co2 N1 96.77(10)
O1 Co2 Co1 127.94(7)
N2 Co2 Co1 100.96(8)
O5 Co2 Co1 80.71(6)
O4 Co2 Co1 39.40(6)
O2 Co2 Co1 41.90(6)
N1 Co2 Co1 137.17(8)
C1 O1 Co2 128.7(2)
C15 O2 Co2 118.25(18)
C15 O2 Co1 137.51(19)
Co2 O2 Co1 97.35(9)
C23 O3 Co1 119.80(19)
C33 O4 Co1 127.83(19)
C33 O4 Co2 128.47(18)
Co1 O4 Co2 100.55(10)
C45 O5 Co2 125.2(2)
C45 O6 Co1 127.2(2)
C9 N1 C7 106.4(2)
C9 N1 C17 111.2(2)
C7 N1 C17 107.8(2)
C9 N1 Co2 109.55(19)
C7 N1 Co2 113.07(19)
C17 N1 Co2 108.85(19)
C22 N2 C18 119.1(3)
C22 N2 Co2 125.5(2)
C18 N2 Co2 115.2(2)
C39 N3 C31 107.6(2)
C39 N3 C29 110.1(2)
C31 N3 C29 107.5(2)
C39 N3 Co1 107.17(18)
C31 N3 Co1 110.90(19)
C29 N3 Co1 113.49(18)
C44 N4 C40 119.2(3)
C44 N4 Co1 126.7(2)
C40 N4 Co1 114.0(2)
O10 Cl1 O8 108.6(2)
O10 Cl1 O7 110.9(2)
O8 Cl1 O7 109.76(17)
O10 Cl1 O9 109.81(18)
O8 Cl1 O9 109.1(2)
O7 Cl1 O9 108.74(16)
O1 C1 C2 117.9(3)
O1 C1 C6 124.2(3)
C2 C1 C6 117.9(3)
C3 C2 C1 121.2(3)
C2 C3 C4 121.6(3)
C5 C4 C3 117.1(3)
C5 C4 C8 120.7(3)
C3 C4 C8 122.2(3)
C4 C5 C6 122.7(3)
C1 C6 C5 119.3(3)
C1 C6 C7 121.6(3)
C5 C6 C7 119.1(3)
C6 C7 N1 113.0(3)
C10 C9 N1 113.6(3)
C11 C10 C15 119.8(3)
C11 C10 C9 120.8(3)
C15 C10 C9 119.3(3)
C10 C11 C12 121.9(3)
C13 C12 C11 117.6(3)
C13 C12 C16 121.7(3)
C11 C12 C16 120.7(3)
C12 C13 C14 122.0(3)
C13 C14 C15 119.9(3)
O2 C15 C10 117.9(3)
O2 C15 C14 123.4(3)
C10 C15 C14 118.6(3)
C18 C17 N1 110.5(3)
N2 C18 C19 121.5(3)
N2 C18 C17 115.0(3)
C19 C18 C17 123.4(3)
C18 C19 C20 119.4(3)
C21 C20 C19 118.8(3)
C20 C21 C22 119.8(3)
N2 C22 C21 121.3(3)
O3 C23 C24 121.1(3)
O3 C23 C28 120.2(3)
C24 C23 C28 118.7(3)
C25 C24 C23 119.6(3)
C26 C25 C24 121.9(3)
C25 C26 C27 118.0(3)
C25 C26 C30 121.5(3)
C27 C26 C30 120.5(3)
C28 C27 C26 121.3(3)
C27 C28 C23 120.6(3)
C27 C28 C29 122.9(3)
C23 C28 C29 116.3(3)
C28 C29 N3 113.5(3)
C32 C31 N3 113.3(2)
C33 C32 C37 119.3(3)
C33 C32 C31 121.2(3)
C37 C32 C31 119.5(3)
O4 C33 C32 121.3(3)
O4 C33 C34 119.2(3)
C32 C33 C34 119.4(3)
C35 C34 C33 119.9(3)
C34 C35 C36 121.4(3)
C37 C36 C35 117.7(3)
C37 C36 C38 122.4(3)
C35 C36 C38 119.8(3)
C36 C37 C32 122.1(3)
C40 C39 N3 110.8(2)
N4 C40 C41 121.7(3)
N4 C40 C39 114.9(3)
C41 C40 C39 123.2(3)
C42 C41 C40 119.3(3)
C41 C42 C43 119.2(3)
C44 C43 C42 118.9(3)
N4 C44 C43 121.7(3)
O6 C45 O5 128.1(3)
O1S C1S C3S 108.6(4)
C4S C2S O1S 110.7(5)
C1S O1S C2S 113.5(4)

loop_
_geom_bond_atom_site_label_1
_geom_bond_atom_site_label_2
_geom_bond_distance
Co1 O3 1.875(2)
Co1 O4 1.910(2)
Co1 N4 1.912(3)
Co1 O6 1.944(2)
Co1 N3 1.960(3)
Co1 O2 1.992(2)
Co1 Co2 2.9587(6)
Co2 O1 1.859(2)
Co2 N2 1.922(3)
Co2 O5 1.930(2)
Co2 O4 1.937(2)
Co2 O2 1.947(2)
Co2 N1 1.955(3)
O1 C1 1.334(4)
O2 C15 1.360(3)
O3 C23 1.345(4)
O4 C33 1.366(4)
O5 C45 1.263(4)
O6 C45 1.259(4)
O7 Cl1 1.438(3)
O8 Cl1 1.438(3)
O9 Cl1 1.442(3)
O10 Cl1 1.433(3)
N1 C9 1.501(4)
N1 C7 1.501(4)
N1 C17 1.509(4)
N2 C22 1.343(4)
N2 C18 1.354(4)
N3 C39 1.495(4)
N3 C31 1.510(4)
N3 C29 1.510(4)
N4 C44 1.346(4)
N4 C40 1.358(4)
C1 C2 1.399(4)
C1 C6 1.403(5)
C2 C3 1.388(4)
C3 C4 1.389(5)
C4 C5 1.386(5)
C4 C8 1.512(4)
C5 C6 1.404(4)
C6 C7 1.494(4)
C9 C10 1.499(4)
C10 C11 1.390(4)
C10 C15 1.400(4)
C11 C12 1.391(4)
C12 C13 1.384(5)
C12 C16 1.506(4)
C13 C14 1.389(4)
C14 C15 1.404(4)
C17 C18 1.486(4)
C18 C19 1.378(4)
C19 C20 1.381(5)
C20 C21 1.376(5)
C21 C22 1.381(4)
C23 C24 1.401(4)
C23 C28 1.401(4)
C24 C25 1.398(5)
C25 C26 1.383(5)
C26 C27 1.395(4)
C26 C30 1.524(4)
C27 C28 1.385(4)
C28 C29 1.491(4)
C31 C32 1.496(4)
C32 C33 1.389(4)
C32 C37 1.403(4)
C33 C34 1.403(4)
C34 C35 1.392(5)
C35 C36 1.394(5)
C36 C37 1.385(5)
C36 C38 1.506(5)
C39 C40 1.492(4)
C40 C41 1.382(4)
C41 C42 1.380(5)
C42 C43 1.395(5)
C43 C44 1.387(4)
C1S O1S 1.442(6)
C1S C3S 1.444(7)
C2S C4S 1.417(8)
C2S O1S 1.469(7)
